data_4085527
loop_
_publ_author_name
'Oerthel, Marie-Christine'
'Yufit, Dmitry S.'
'Fox, Mark A.'
'Bryce, Martin R.'
'Low, Paul J.'

_publ_section_title
;
 Syntheses and Structures of Buta-1,3-Diynyl Complexes from &#x201C;on
 Complex&#x201D; Cross-Coupling Reactions
;
_journal_issue 11
_journal_name_full Organometallics
_journal_page_first 2395
_journal_paper_doi 10.1021/om501186c
_journal_volume 34
_journal_year 2015
_chemical_formula_moiety 'C96 H74 P4 Ru2, C H2 Cl2'
_chemical_formula_sum 'C97 H76 Cl2 P4 Ru2'
_chemical_formula_weight 1638.50
_chemical_name_systematic
;
 ? 
;
_space_group_crystal_system monoclinic
_space_group_IT_number 14
_space_group_name_Hall '-P 2ybc'
_space_group_name_H-M_alt 'P 1 21/c 1'
_symmetry_space_group_name_Hall '-P 2ybc'
_symmetry_space_group_name_H-M 'P 1 21/c 1'
_atom_sites_solution_hydrogens geom
_atom_sites_solution_primary direct
_atom_sites_solution_secondary difmap
_audit_creation_date 2012-10-01
_audit_creation_method
;
  Olex2 1.2-beta
  (compiled 2012.08.15 svn.r2450, GUI svn.r4314)
;
_cell_angle_alpha 90.00
_cell_angle_beta 98.678(5)
_cell_angle_gamma 90.00
_cell_formula_units_Z 2
_cell_length_a 16.693(7)
_cell_length_b 11.384(4)
_cell_length_c 21.646(9)
_cell_measurement_reflns_used 7378
_cell_measurement_temperature 150
_cell_measurement_theta_max 24.79
_cell_measurement_theta_min 2.53
_cell_volume 4066(3)
_computing_cell_refinement 'Rigaku CrystalClear (Rigaku Inc., 2008)'
_computing_data_collection 'Rigaku CrystalClear (Rigaku Inc., 2008)'
_computing_data_reduction 'Bruker APEX2'
_computing_molecular_graphics
;
O. V. Dolomanov, L. J. Bourhis, R. J. Gildea, J. A. K. Howard and H. Puschmann,
OLEX2: a complete structure solution, refinement and analysis program.
J. Appl. Cryst. (2009). 42, 339-341.
;
_computing_publication_material
;
O. V. Dolomanov, L. J. Bourhis, R. J. Gildea, J. A. K. Howard and H. Puschmann,
OLEX2: a complete structure solution, refinement and analysis program.
J. Appl. Cryst. (2009). 42, 339-341.
;
_computing_structure_refinement
;
XL, G.M. Sheldrick, Acta Cryst.
(2008). A64, 112-122
;
_computing_structure_solution
;
olex2.solve (L.J. Bourhis, O.V. Dolomanov, R.J. Gildea, J.A.K. Howard,
H. Puschmann, in preparation, 2011)
;
_diffrn_ambient_temperature 150
_diffrn_measured_fraction_theta_full 0.986
_diffrn_measured_fraction_theta_max 0.986
_diffrn_measurement_device_type 'Rigaku Saturn 724+ CCD area detector'
_diffrn_measurement_method '\w scans'
_diffrn_radiation_monochromator 'double crystal silicon'
_diffrn_radiation_type 'synchrotron '
_diffrn_radiation_wavelength 0.68890
_diffrn_reflns_av_R_equivalents 0.0929
_diffrn_reflns_av_unetI/netI 0.0957
_diffrn_reflns_limit_h_max 18
_diffrn_reflns_limit_h_min -16
_diffrn_reflns_limit_k_max 12
_diffrn_reflns_limit_k_min -8
_diffrn_reflns_limit_l_max 24
_diffrn_reflns_limit_l_min -24
_diffrn_reflns_number 20671
_diffrn_reflns_theta_full 23.00
_diffrn_reflns_theta_max 23.00
_diffrn_reflns_theta_min 2.04
_diffrn_source
;
undulator, Beamline I19, Diamond Light Source, RAL
;
_diffrn_standards_number 0
_exptl_absorpt_coefficient_mu 0.563
_exptl_absorpt_correction_T_max 1.0000
_exptl_absorpt_correction_T_min 0.6559
_exptl_absorpt_correction_type multi-scan
_exptl_absorpt_process_details
;
SADABS-2008/1 (Bruker,2008) was used for absorption correction.
wR2(int) was 0.1445 before and 0.0893 after correction.
The Ratio of minimum to maximum transmission is 0.6559.
The \l/2 correction factor is Not present.
;
_exptl_crystal_colour 'clear light yellow'
_exptl_crystal_colour_lustre clear
_exptl_crystal_colour_modifier light
_exptl_crystal_colour_primary yellow
_exptl_crystal_density_diffrn 1.338
_exptl_crystal_density_method 'not measured'
_exptl_crystal_description plate
_exptl_crystal_F_000 1680
_exptl_crystal_size_max 0.1
_exptl_crystal_size_mid 0.05
_exptl_crystal_size_min 0.001
_refine_diff_density_max 1.179
_refine_diff_density_min -0.930
_refine_diff_density_rms 0.112
_refine_ls_extinction_method none
_refine_ls_goodness_of_fit_ref 1.024
_refine_ls_hydrogen_treatment mixed
_refine_ls_matrix_type full
_refine_ls_number_parameters 487
_refine_ls_number_reflns 6114
_refine_ls_number_restraints 0
_refine_ls_restrained_S_all 1.024
_refine_ls_R_factor_all 0.1234
_refine_ls_R_factor_gt 0.0800
_refine_ls_shift/su_max 0.001
_refine_ls_shift/su_mean 0.000
_refine_ls_structure_factor_coef Fsqd
_refine_ls_weighting_details 'calc w=1/[\s^2^(Fo^2^)+(0.1500P)^2^+8.3000P] where P=(Fo^2^+2Fc^2^)/3'
_refine_ls_weighting_scheme calc
_refine_ls_wR_factor_gt 0.2221
_refine_ls_wR_factor_ref 0.2575
_reflns_number_gt 3957
_reflns_number_total 6114
_reflns_threshold_expression >2sigma(I)
_cod_data_source_file om501186c_si_002.cif
_cod_data_source_block 5_d12srv194
_cod_depositor_comments 'Adding full bibliography for 4085524--4085528.cif.'
_cod_database_code 4085527

loop_
_space_group_symop_id
_space_group_symop_operation_xyz
1 'x, y, z'
2 '-x, y+1/2, -z+1/2'
3 '-x, -y, -z'
4 'x, -y-1/2, z-1/2'

loop_
_atom_site_label
_atom_site_type_symbol
_atom_site_fract_x
_atom_site_fract_y
_atom_site_fract_z
_atom_site_U_iso_or_equiv
_atom_site_adp_type
_atom_site_occupancy
_atom_site_symmetry_multiplicity
_atom_site_calc_flag
_atom_site_refinement_flags
Ru1 Ru 0.81618(4) 0.59580(7) 0.26449(3) 0.0541(3) Uani 1 1 d .
P1 P 0.70903(13) 0.5813(2) 0.32256(9) 0.0491(6) Uani 1 1 d .
P2 P 0.78597(14) 0.4274(2) 0.20647(10) 0.0539(6) Uani 1 1 d .
C1 C 0.7535(6) 0.6894(8) 0.1978(4) 0.058(2) Uani 1 1 d .
C2 C 0.7187(7) 0.7589(9) 0.1591(4) 0.072(3) Uani 1 1 d .
C3 C 0.6690(6) 0.8260(9) 0.1188(4) 0.059(2) Uani 1 1 d .
C4 C 0.6228(7) 0.8794(12) 0.0837(5) 0.084(3) Uani 1 1 d .
C5 C 0.5611(7) 0.9434(12) 0.0404(4) 0.079(3) Uani 1 1 d .
C6 C 0.5707(7) 1.0599(11) 0.0228(5) 0.083(3) Uani 1 1 d .
H6 H 0.6184 1.0991 0.0383 0.100 Uiso 1 1 calc R
C7 C 0.4872(8) 0.8825(12) 0.0162(5) 0.089(3) Uani 1 1 d .
H7 H 0.4795 0.8047 0.0272 0.107 Uiso 1 1 calc R
C8 C 0.9055(6) 0.7452(11) 0.2813(5) 0.080(3) Uani 1 1 d .
H8 H 0.8931 0.8220 0.2688 0.097 Uiso 1 1 calc R
C9 C 0.9366(6) 0.6555(11) 0.2448(5) 0.081(3) Uani 1 1 d .
H9 H 0.9466 0.6639 0.2039 0.097 Uiso 1 1 calc R
C10 C 0.9492(6) 0.5541(11) 0.2807(5) 0.078(3) Uani 1 1 d .
H10 H 0.9693 0.4832 0.2682 0.093 Uiso 1 1 calc R
C11 C 0.9258(6) 0.5784(11) 0.3403(5) 0.079(3) Uani 1 1 d .
H11 H 0.9290 0.5258 0.3735 0.094 Uiso 1 1 calc R
C12 C 0.8970(6) 0.6945(12) 0.3407(4) 0.081(3) Uani 1 1 d .
H12 H 0.8764 0.7315 0.3733 0.097 Uiso 1 1 calc R
C21 C 0.7209(5) 0.4546(8) 0.3778(4) 0.056(2) Uani 1 1 d .
C22 C 0.7848(6) 0.4611(11) 0.4288(5) 0.077(3) Uani 1 1 d .
H22 H 0.8166 0.5285 0.4351 0.093 Uiso 1 1 calc R
C23 C 0.7999(7) 0.3661(11) 0.4696(5) 0.086(3) Uani 1 1 d .
H23 H 0.8422 0.3702 0.5027 0.103 Uiso 1 1 calc R
C24 C 0.7528(6) 0.2661(10) 0.4614(5) 0.076(3) Uani 1 1 d .
H24 H 0.7622 0.2037 0.4892 0.091 Uiso 1 1 calc R
C25 C 0.6909(6) 0.2607(9) 0.4104(4) 0.068(3) Uani 1 1 d .
H25 H 0.6596 0.1930 0.4038 0.081 Uiso 1 1 calc R
C26 C 0.6753(6) 0.3540(8) 0.3695(4) 0.059(2) Uani 1 1 d .
H26 H 0.6335 0.3485 0.3360 0.071 Uiso 1 1 calc R
C31 C 0.7058(5) 0.7112(8) 0.3740(4) 0.051(2) Uani 1 1 d .
C32 C 0.6905(6) 0.7049(9) 0.4356(4) 0.061(2) Uani 1 1 d .
H32 H 0.6794 0.6329 0.4528 0.074 Uiso 1 1 calc R
C33 C 0.6918(6) 0.8068(10) 0.4709(4) 0.071(3) Uani 1 1 d .
H33 H 0.6852 0.8016 0.5128 0.086 Uiso 1 1 calc R
C34 C 0.7027(6) 0.9157(8) 0.4453(4) 0.060(2) Uani 1 1 d .
H34 H 0.7033 0.9831 0.4696 0.072 Uiso 1 1 calc R
C35 C 0.7126(6) 0.9233(9) 0.3839(4) 0.066(3) Uani 1 1 d .
H35 H 0.7175 0.9966 0.3660 0.080 Uiso 1 1 calc R
C36 C 0.7154(6) 0.8213(8) 0.3476(4) 0.061(2) Uani 1 1 d .
H36 H 0.7235 0.8271 0.3062 0.073 Uiso 1 1 calc R
C41 C 0.6012(5) 0.5750(7) 0.2879(4) 0.051(2) Uani 1 1 d .
C42 C 0.5416(5) 0.5432(9) 0.3242(4) 0.064(2) Uani 1 1 d .
H42 H 0.5566 0.5206 0.3656 0.077 Uiso 1 1 calc R
C43 C 0.4594(6) 0.5453(10) 0.2981(5) 0.074(3) Uani 1 1 d .
H43 H 0.4208 0.5215 0.3223 0.089 Uiso 1 1 calc R
C44 C 0.4348(6) 0.5817(9) 0.2379(4) 0.065(3) Uani 1 1 d .
H44 H 0.3802 0.5825 0.2207 0.078 Uiso 1 1 calc R
C45 C 0.4939(6) 0.6171(10) 0.2034(4) 0.071(3) Uani 1 1 d .
H45 H 0.4782 0.6444 0.1629 0.086 Uiso 1 1 calc R
C46 C 0.5757(6) 0.6133(10) 0.2274(4) 0.072(3) Uani 1 1 d .
H46 H 0.6138 0.6365 0.2026 0.086 Uiso 1 1 calc R
C51 C 0.6848(6) 0.4061(8) 0.1625(4) 0.060(2) Uani 1 1 d .
C52 C 0.6249(6) 0.3476(9) 0.1893(4) 0.070(3) Uani 1 1 d .
H52 H 0.6379 0.3135 0.2286 0.085 Uiso 1 1 calc R
C53 C 0.5450(6) 0.3398(10) 0.1575(5) 0.079(3) Uani 1 1 d .
H53 H 0.5050 0.3049 0.1769 0.095 Uiso 1 1 calc R
C54 C 0.5260(7) 0.3827(12) 0.0988(6) 0.097(4) Uani 1 1 d .
H54 H 0.4748 0.3704 0.0761 0.116 Uiso 1 1 calc R
C55 C 0.5843(7) 0.4455(13) 0.0730(5) 0.100(4) Uani 1 1 d .
H55 H 0.5701 0.4805 0.0341 0.120 Uiso 1 1 calc R
C56 C 0.6613(7) 0.4571(12) 0.1032(4) 0.083(3) Uani 1 1 d .
H56 H 0.6990 0.4991 0.0845 0.100 Uiso 1 1 calc R
C61 C 0.8493(5) 0.4173(7) 0.1431(4) 0.053(2) Uani 1 1 d .
C62 C 0.8907(5) 0.3146(9) 0.1313(4) 0.060(2) Uani 1 1 d .
H62 H 0.8900 0.2500 0.1576 0.073 Uiso 1 1 calc R
C63 C 0.9330(5) 0.3086(9) 0.0805(4) 0.059(2) Uani 1 1 d .
H63 H 0.9603 0.2401 0.0729 0.071 Uiso 1 1 calc R
C64 C 0.9343(6) 0.4049(9) 0.0412(4) 0.066(3) Uani 1 1 d .
H64 H 0.9609 0.3998 0.0065 0.080 Uiso 1 1 calc R
C65 C 0.8959(6) 0.5088(10) 0.0537(4) 0.073(3) Uani 1 1 d .
H65 H 0.8976 0.5739 0.0279 0.087 Uiso 1 1 calc R
C66 C 0.8548(6) 0.5144(9) 0.1053(4) 0.065(2) Uani 1 1 d .
H66 H 0.8307 0.5847 0.1144 0.078 Uiso 1 1 calc R
C71 C 0.8067(6) 0.2871(8) 0.2482(4) 0.059(2) Uani 1 1 d .
C72 C 0.7782(7) 0.1812(10) 0.2203(5) 0.079(3) Uani 1 1 d .
H72 H 0.7448 0.1802 0.1818 0.095 Uiso 1 1 calc R
C73 C 0.8021(9) 0.0753(11) 0.2526(8) 0.102(5) Uani 1 1 d .
H73 H 0.7832 0.0039 0.2353 0.123 Uiso 1 1 calc R
C74 C 0.8532(9) 0.0764(14) 0.3097(8) 0.104(4) Uani 1 1 d .
H74 H 0.8704 0.0057 0.3288 0.124 Uiso 1 1 calc R
C75 C 0.8783(9) 0.1787(13) 0.3377(6) 0.096(4) Uani 1 1 d .
H75 H 0.9104 0.1796 0.3767 0.115 Uiso 1 1 calc R
C76 C 0.8541(7) 0.2847(10) 0.3058(5) 0.076(3) Uani 1 1 d .
H76 H 0.8711 0.3556 0.3247 0.091 Uiso 1 1 calc R
Cl1 Cl 0.9440(3) 0.8400(5) 0.0253(2) 0.0732(14) Uani 0.50 1 d P
Cl2 Cl 0.8720(3) 0.9707(5) 0.1228(2) 0.0711(13) Uani 0.50 1 d P
C1S C 0.8613(11) 0.8536(19) 0.0718(8) 0.067(5) Uani 0.50 1 d P
H1SA H 0.8106 0.8620 0.0437 0.080 Uiso 0.50 1 calc PR
H1SB H 0.8583 0.7818 0.0954 0.080 Uiso 0.50 1 calc PR

loop_
_atom_site_aniso_label
_atom_site_aniso_U_11
_atom_site_aniso_U_22
_atom_site_aniso_U_33
_atom_site_aniso_U_23
_atom_site_aniso_U_13
_atom_site_aniso_U_12
Ru1 0.0502(5) 0.0650(6) 0.0480(4) -0.0013(3) 0.0104(3) 0.0000(3)
P1 0.0487(12) 0.0595(15) 0.0396(10) 0.0009(9) 0.0081(9) 0.0010(10)
P2 0.0586(14) 0.0552(15) 0.0510(12) 0.0023(10) 0.0184(10) -0.0008(11)
C1 0.063(6) 0.056(6) 0.057(5) -0.010(4) 0.014(4) -0.012(5)
C2 0.087(7) 0.070(7) 0.057(5) -0.006(5) 0.006(5) 0.008(6)
C3 0.064(6) 0.069(7) 0.044(4) 0.002(4) 0.009(4) 0.008(5)
C4 0.083(7) 0.118(10) 0.054(6) -0.014(6) 0.023(5) 0.019(7)
C5 0.077(7) 0.115(10) 0.044(5) -0.007(5) 0.005(5) 0.034(6)
C6 0.088(8) 0.084(9) 0.074(7) 0.002(6) 0.001(6) 0.011(6)
C7 0.100(9) 0.103(9) 0.063(6) 0.010(6) 0.007(6) 0.024(7)
C8 0.065(6) 0.083(8) 0.089(7) -0.004(6) -0.003(5) -0.026(6)
C9 0.053(6) 0.113(10) 0.077(7) 0.019(7) 0.013(5) -0.002(6)
C10 0.046(5) 0.106(9) 0.080(7) -0.015(6) 0.006(5) 0.008(5)
C11 0.062(6) 0.106(10) 0.064(6) -0.004(6) -0.002(5) -0.003(6)
C12 0.060(6) 0.124(10) 0.055(6) -0.028(6) 0.001(4) 0.002(6)
C21 0.060(5) 0.066(6) 0.041(4) -0.001(4) 0.010(4) -0.002(5)
C22 0.062(6) 0.095(8) 0.074(6) 0.022(6) 0.004(5) -0.003(6)
C23 0.082(8) 0.099(9) 0.069(6) 0.025(6) -0.011(5) 0.001(7)
C24 0.074(7) 0.074(8) 0.077(6) 0.026(5) 0.006(5) 0.003(6)
C25 0.078(7) 0.060(7) 0.067(6) 0.006(5) 0.014(5) 0.007(5)
C26 0.071(6) 0.059(6) 0.050(5) 0.000(4) 0.014(4) -0.003(5)
C31 0.048(5) 0.059(6) 0.046(4) 0.006(4) 0.010(3) 0.005(4)
C32 0.081(6) 0.059(6) 0.046(5) 0.001(4) 0.017(4) -0.003(5)
C33 0.089(7) 0.086(8) 0.042(4) -0.009(5) 0.020(4) 0.002(6)
C34 0.076(6) 0.060(6) 0.047(5) -0.004(4) 0.016(4) -0.007(5)
C35 0.079(7) 0.066(7) 0.057(5) -0.002(5) 0.017(5) -0.001(5)
C36 0.078(6) 0.064(7) 0.042(4) 0.000(4) 0.009(4) 0.003(5)
C41 0.050(5) 0.056(6) 0.047(4) 0.001(4) 0.009(4) 0.005(4)
C42 0.056(6) 0.085(7) 0.052(5) 0.005(5) 0.008(4) 0.003(5)
C43 0.056(6) 0.092(8) 0.076(7) 0.004(5) 0.019(5) -0.005(5)
C44 0.054(5) 0.082(7) 0.057(5) -0.016(5) -0.003(4) 0.009(5)
C45 0.053(6) 0.105(8) 0.052(5) -0.002(5) -0.004(4) 0.011(5)
C46 0.057(6) 0.106(8) 0.058(5) 0.000(5) 0.021(4) 0.001(5)
C51 0.074(6) 0.057(6) 0.052(5) -0.010(4) 0.024(4) -0.004(5)
C52 0.080(7) 0.074(7) 0.063(5) -0.011(5) 0.026(5) -0.012(5)
C53 0.063(6) 0.099(9) 0.078(7) -0.009(6) 0.016(5) -0.015(6)
C54 0.067(7) 0.132(11) 0.089(8) -0.023(8) 0.002(6) -0.027(7)
C55 0.080(8) 0.156(12) 0.061(6) 0.009(7) 0.002(6) -0.018(8)
C56 0.071(7) 0.129(10) 0.049(5) 0.006(6) 0.009(5) -0.019(6)
C61 0.061(5) 0.045(6) 0.056(5) -0.002(4) 0.018(4) -0.002(4)
C62 0.061(5) 0.078(7) 0.043(4) -0.004(4) 0.011(4) -0.012(5)
C63 0.055(5) 0.065(6) 0.059(5) -0.013(5) 0.011(4) 0.005(4)
C64 0.067(6) 0.080(7) 0.056(5) 0.001(5) 0.022(4) -0.007(5)
C65 0.074(6) 0.082(8) 0.069(6) 0.012(5) 0.033(5) 0.002(6)
C66 0.077(6) 0.059(7) 0.064(5) 0.005(5) 0.029(5) 0.005(5)
C71 0.072(6) 0.048(6) 0.065(5) -0.004(4) 0.031(5) -0.010(5)
C72 0.079(7) 0.078(8) 0.088(7) 0.013(6) 0.036(6) 0.002(6)
C73 0.107(10) 0.055(8) 0.161(14) 0.006(8) 0.071(10) -0.002(7)
C74 0.102(10) 0.106(13) 0.113(11) 0.034(9) 0.046(9) 0.011(8)
C75 0.118(10) 0.099(10) 0.080(7) 0.026(7) 0.047(7) 0.036(8)
C76 0.087(7) 0.076(8) 0.067(6) 0.011(5) 0.024(5) 0.006(6)
Cl1 0.090(3) 0.074(3) 0.062(3) 0.007(2) 0.033(2) 0.029(3)
Cl2 0.079(3) 0.069(3) 0.061(3) -0.026(2) -0.001(2) -0.026(3)
C1S 0.059(11) 0.096(16) 0.049(9) 0.002(9) 0.017(8) -0.009(10)

loop_
_atom_type_symbol
_atom_type_description
_atom_type_scat_dispersion_real
_atom_type_scat_dispersion_imag
_atom_type_scat_source
C C 0.0032 0.0015 'International Tables Vol C Tables 4.2.6.8 and 6.1.1.4'
H H 0.0000 0.0000 'International Tables Vol C Tables 4.2.6.8 and 6.1.1.4'
Cl Cl 0.1418 0.1507 'International Tables Vol C Tables 4.2.6.8 and 6.1.1.4'
P P 0.0990 0.0908 'International Tables Vol C Tables 4.2.6.8 and 6.1.1.4'
Ru Ru -1.3442 0.7900 'International Tables Vol C Tables 4.2.6.8 and 6.1.1.4'

loop_
_geom_angle_atom_site_label_1
_geom_angle_atom_site_label_2
_geom_angle_atom_site_label_3
_geom_angle
_geom_angle_site_symmetry_1
P2 Ru1 P1 96.42(8) .
C1 Ru1 P1 93.9(3) .
C1 Ru1 P2 90.1(3) .
C1 Ru1 C8 88.6(4) .
C1 Ru1 C9 95.2(4) .
C1 Ru1 C10 129.4(4) .
C1 Ru1 C11 149.2(4) .
C1 Ru1 C12 117.3(4) .
C8 Ru1 P1 120.4(3) .
C8 Ru1 P2 143.2(3) .
C8 Ru1 C11 60.6(4) .
C8 Ru1 C12 37.0(4) .
C9 Ru1 P1 155.6(3) .
C9 Ru1 P2 106.2(3) .
C9 Ru1 C8 37.4(4) .
C9 Ru1 C10 36.2(4) .
C9 Ru1 C11 60.9(4) .
C9 Ru1 C12 62.1(4) .
C10 Ru1 P1 135.9(3) .
C10 Ru1 P2 92.2(3) .
C10 Ru1 C8 61.3(4) .
C10 Ru1 C11 36.9(4) .
C10 Ru1 C12 61.6(4) .
C11 Ru1 P1 101.7(3) .
C11 Ru1 P2 114.0(3) .
C12 Ru1 P1 93.6(3) .
C12 Ru1 P2 150.0(3) .
C12 Ru1 C11 36.1(4) .
C21 P1 Ru1 112.5(3) .
C31 P1 Ru1 111.1(3) .
C31 P1 C21 103.9(4) .
C41 P1 Ru1 124.2(3) .
C41 P1 C21 103.5(4) .
C41 P1 C31 99.2(4) .
C51 P2 Ru1 120.2(3) .
C51 P2 C61 101.1(4) .
C51 P2 C71 103.4(4) .
C61 P2 Ru1 110.6(3) .
C71 P2 Ru1 116.4(3) .
C71 P2 C61 102.9(4) .
C2 C1 Ru1 172.8(8) .
C1 C2 C3 170.3(12) .
C4 C3 C2 176.2(12) .
C3 C4 C5 177.2(13) .
C6 C5 C4 123.0(12) .
C6 C5 C7 119.0(10) .
C7 C5 C4 118.0(12) .
C5 C6 H6 119.0 .
C7 C6 C5 122.0(12) 3_675
C7 C6 H6 119.0 3_675
C5 C7 H7 120.5 .
C6 C7 C5 119.0(12) 3_675
C6 C7 H7 120.5 3_675
Ru1 C8 H8 123.4 .
C9 C8 Ru1 70.1(6) .
C9 C8 H8 126.2 .
C12 C8 Ru1 71.9(6) .
C12 C8 H8 126.2 .
C12 C8 C9 107.5(11) .
Ru1 C9 H9 120.8 .
C8 C9 Ru1 72.5(6) .
C8 C9 H9 125.7 .
C10 C9 Ru1 72.8(6) .
C10 C9 C8 108.6(10) .
C10 C9 H9 125.7 .
Ru1 C10 H10 122.0 .
C9 C10 Ru1 71.0(6) .
C9 C10 H10 126.1 .
C9 C10 C11 107.8(10) .
C11 C10 Ru1 72.7(6) .
C11 C10 H10 126.1 .
Ru1 C11 H11 124.1 .
C10 C11 Ru1 70.4(6) .
C10 C11 H11 125.5 .
C12 C11 Ru1 71.6(6) .
C12 C11 C10 109.1(10) .
C12 C11 H11 125.5 .
Ru1 C12 H12 121.9 .
C8 C12 Ru1 71.1(5) .
C8 C12 H12 126.5 .
C11 C12 Ru1 72.3(6) .
C11 C12 C8 107.0(10) .
C11 C12 H12 126.5 .
C22 C21 P1 117.0(7) .
C26 C21 P1 124.0(6) .
C26 C21 C22 118.9(9) .
C21 C22 H22 120.2 .
C23 C22 C21 119.6(10) .
C23 C22 H22 120.2 .
C22 C23 H23 119.5 .
C24 C23 C22 121.0(10) .
C24 C23 H23 119.5 .
C23 C24 H24 120.7 .
C23 C24 C25 118.6(9) .
C25 C24 H24 120.7 .
C24 C25 H25 119.4 .
C26 C25 C24 121.2(10) .
C26 C25 H25 119.4 .
C21 C26 C25 120.7(9) .
C21 C26 H26 119.6 .
C25 C26 H26 119.6 .
C32 C31 P1 123.9(7) .
C32 C31 C36 119.0(8) .
C36 C31 P1 116.9(6) .
C31 C32 H32 120.2 .
C33 C32 C31 119.6(9) .
C33 C32 H32 120.2 .
C32 C33 H33 119.3 .
C34 C33 C32 121.3(8) .
C34 C33 H33 119.3 .
C33 C34 H34 120.3 .
C35 C34 C33 119.4(9) .
C35 C34 H34 120.3 .
C34 C35 H35 119.7 .
C34 C35 C36 120.7(9) .
C36 C35 H35 119.7 .
C31 C36 C35 119.8(8) .
C31 C36 H36 120.1 .
C35 C36 H36 120.1 .
C42 C41 P1 120.8(6) .
C46 C41 P1 121.0(7) .
C46 C41 C42 117.9(8) .
C41 C42 H42 119.9 .
C43 C42 C41 120.1(8) .
C43 C42 H42 119.9 .
C42 C43 H43 119.2 .
C44 C43 C42 121.5(9) .
C44 C43 H43 119.2 .
C43 C44 H44 121.1 .
C43 C44 C45 117.7(9) .
C45 C44 H44 121.1 .
C44 C45 H45 119.0 .
C44 C45 C46 122.1(9) .
C46 C45 H45 119.0 .
C41 C46 C45 120.6(9) .
C41 C46 H46 119.7 .
C45 C46 H46 119.7 .
C52 C51 P2 120.7(7) .
C52 C51 C56 117.1(9) .
C56 C51 P2 121.9(7) .
C51 C52 H52 119.7 .
C51 C52 C53 120.7(10) .
C53 C52 H52 119.7 .
C52 C53 H53 119.8 .
C54 C53 C52 120.5(10) .
C54 C53 H53 119.8 .
C53 C54 H54 120.5 .
C53 C54 C55 118.9(11) .
C55 C54 H54 120.5 .
C54 C55 H55 119.1 .
C56 C55 C54 121.8(11) .
C56 C55 H55 119.1 .
C51 C56 H56 119.7 .
C55 C56 C51 120.7(10) .
C55 C56 H56 119.7 .
C62 C61 P2 122.5(6) .
C66 C61 P2 118.9(7) .
C66 C61 C62 118.6(8) .
C61 C62 H62 119.8 .
C63 C62 C61 120.4(9) .
C63 C62 H62 119.8 .
C62 C63 H63 120.0 .
C64 C63 C62 120.1(9) .
C64 C63 H63 120.0 .
C63 C64 H64 120.0 .
C63 C64 C65 120.1(8) .
C65 C64 H64 120.0 .
C64 C65 H65 120.3 .
C64 C65 C66 119.4(9) .
C66 C65 H65 120.3 .
C61 C66 C65 121.3(9) .
C61 C66 H66 119.3 .
C65 C66 H66 119.3 .
C72 C71 P2 120.6(8) .
C76 C71 P2 120.2(8) .
C76 C71 C72 119.1(10) .
C71 C72 H72 121.1 .
C71 C72 C73 117.8(12) .
C73 C72 H72 121.1 .
C72 C73 H73 119.4 .
C74 C73 C72 121.2(13) .
C74 C73 H73 119.4 .
C73 C74 H74 119.6 .
C75 C74 C73 120.9(13) .
C75 C74 H74 119.6 .
C74 C75 H75 121.0 .
C74 C75 C76 118.0(13) .
C76 C75 H75 121.0 .
C71 C76 C75 122.8(12) .
C71 C76 H76 118.6 .
C75 C76 H76 118.6 .
Cl1 C1S H1SA 108.8 .
Cl1 C1S H1SB 108.8 .
Cl2 C1S Cl1 113.8(11) .
Cl2 C1S H1SA 108.8 .
Cl2 C1S H1SB 108.8 .
H1SA C1S H1SB 107.7 .

loop_
_geom_bond_atom_site_label_1
_geom_bond_atom_site_label_2
_geom_bond_distance
_geom_bond_site_symmetry_2
Ru1 P1 2.342(2) .
Ru1 P2 2.306(3) .
Ru1 C1 1.965(10) .
Ru1 C8 2.254(10) .
Ru1 C9 2.223(10) .
Ru1 C10 2.246(10) .
Ru1 C11 2.275(10) .
Ru1 C12 2.266(10) .
P1 C21 1.865(9) .
P1 C31 1.857(9) .
P1 C41 1.845(8) .
P2 C51 1.825(10) .
P2 C61 1.857(8) .
P2 C71 1.841(10) .
C1 C2 1.233(13) .
C2 C3 1.346(14) .
C3 C4 1.168(14) .
C4 C5 1.476(16) .
C5 C6 1.395(16) .
C5 C7 1.444(17) .
C6 H6 0.9300 .
C6 C7 1.353(15) 3_675
C7 C6 1.353(15) 3_675
C7 H7 0.9300 .
C8 H8 0.9300 .
C8 C9 1.436(16) .
C8 C12 1.435(15) .
C9 H9 0.9300 .
C9 C10 1.390(16) .
C10 H10 0.9300 .
C10 C11 1.431(14) .
C11 H11 0.9300 .
C11 C12 1.407(16) .
C12 H12 0.9300 .
C21 C22 1.417(13) .
C21 C26 1.372(13) .
C22 H22 0.9300 .
C22 C23 1.394(15) .
C23 H23 0.9300 .
C23 C24 1.379(15) .
C24 H24 0.9300 .
C24 C25 1.394(14) .
C25 H25 0.9300 .
C25 C26 1.382(13) .
C26 H26 0.9300 .
C31 C32 1.396(11) .
C31 C36 1.397(12) .
C32 H32 0.9300 .
C32 C33 1.388(13) .
C33 H33 0.9300 .
C33 C34 1.382(13) .
C34 H34 0.9300 .
C34 C35 1.366(12) .
C35 H35 0.9300 .
C35 C36 1.407(13) .
C36 H36 0.9300 .
C41 C42 1.406(12) .
C41 C46 1.385(12) .
C42 H42 0.9300 .
C42 C43 1.402(13) .
C43 H43 0.9300 .
C43 C44 1.372(13) .
C44 H44 0.9300 .
C44 C45 1.384(14) .
C45 H45 0.9300 .
C45 C46 1.386(13) .
C46 H46 0.9300 .
C51 C52 1.398(13) .
C51 C56 1.411(13) .
C52 H52 0.9300 .
C52 C53 1.408(14) .
C53 H53 0.9300 .
C53 C54 1.353(16) .
C54 H54 0.9300 .
C54 C55 1.390(17) .
C55 H55 0.9300 .
C55 C56 1.358(15) .
C56 H56 0.9300 .
C61 C62 1.402(13) .
C61 C66 1.387(12) .
C62 H62 0.9300 .
C62 C63 1.396(12) .
C63 H63 0.9300 .
C63 C64 1.389(13) .
C64 H64 0.9300 .
C64 C65 1.391(14) .
C65 H65 0.9300 .
C65 C66 1.398(12) .
C66 H66 0.9300 .
C71 C72 1.399(14) .
C71 C76 1.373(14) .
C72 H72 0.9300 .
C72 C73 1.420(17) .
C73 H73 0.9300 .
C73 C74 1.39(2) .
C74 H74 0.9300 .
C74 C75 1.349(19) .
C75 H75 0.9300 .
C75 C76 1.419(15) .
C76 H76 0.9300 .
Cl1 C1S 1.834(17) .
Cl2 C1S 1.72(2) .
C1S H1SA 0.9700 .
C1S H1SB 0.9700 .
